data_7015157
loop_
_publ_author_name
'Lobana, Tarlok Singh'
'Kumari, Poonam'
'Sharma, Rekha'
'Castineiras, Alfonso'
'Butcher, Ray Jay'
'Akitsu, Takashiro'
'Aritake, Yoshikazu'

_publ_section_title
;
 Thiosemicarbazone derivatives of nickel and copper: the unprecedented
 coordination of furan ring in octahedral nickel(II) and of
 triphenylphosphine in three-coordinate copper(I) complexes.
;
_journal_issue 13
_journal_name_full 'Dalton transactions (Cambridge, England : 2003)'
_journal_page_first 3219
_journal_page_last 3228
_journal_paper_doi 10.1039/c0dt01291b
_journal_volume 40
_journal_year 2011
_chemical_formula_moiety '2(C8 H11 N3 O S), H2 O'
_chemical_formula_sum 'C16 H24 N6 O3 S2'
_chemical_formula_weight 412.53
_chemical_name_systematic
;
?
;
_space_group_IT_number 60
_symmetry_cell_setting orthorhombic
_symmetry_space_group_name_Hall '-P 2n 2ab'
_symmetry_space_group_name_H-M 'P b c n'
_atom_sites_solution_hydrogens geom
_atom_sites_solution_primary direct
_atom_sites_solution_secondary difmap
_audit_creation_method SHELXL-97
_cell_angle_alpha 90.00
_cell_angle_beta 90.00
_cell_angle_gamma 90.00
_cell_formula_units_Z 4
_cell_length_a 13.1262(4)
_cell_length_b 7.4010(2)
_cell_length_c 20.7051(5)
_cell_measurement_reflns_used 4644
_cell_measurement_temperature 123(2)
_cell_measurement_theta_max 32.6323
_cell_measurement_theta_min 5.0409
_cell_volume 2011.44(10)
_computing_cell_refinement
;
CrysAlisPro, Oxford Diffraction Ltd.,
Version 1.171.33.55 (release 05-01-2010 CrysAlis171 .NET)
(compiled Jan 5 2010,16:28:46)
;
_computing_data_collection
;
CrysAlisPro, Oxford Diffraction Ltd.,
Version 1.171.33.55 (release 05-01-2010 CrysAlis171 .NET)
(compiled Jan 5 2010,16:28:46)
;
_computing_data_reduction
;
CrysAlisPro, Oxford Diffraction Ltd.,
Version 1.171.33.55 (release 05-01-2010 CrysAlis171 .NET)
(compiled Jan 5 2010,16:28:46)
;
_computing_molecular_graphics 'SHELXLTL (Sheldrick, 2008)'
_computing_publication_material SHELXLTL
_computing_structure_refinement 'SHELXL-97 (Sheldrick, 2008)'
_computing_structure_solution 'SHELXS-97 (Sheldrick, 2008)'
_diffrn_ambient_temperature 123(2)
_diffrn_detector_area_resol_mean 10.5081
_diffrn_measured_fraction_theta_full 0.993
_diffrn_measured_fraction_theta_max 0.921
_diffrn_measurement_device_type 'Xcalibur, Ruby, Gemini'
_diffrn_measurement_method '\w scans'
_diffrn_radiation_monochromator graphite
_diffrn_radiation_source 'Enhance (Mo) X-ray Source'
_diffrn_radiation_type MoK\a
_diffrn_radiation_wavelength 0.71073
_diffrn_reflns_av_R_equivalents 0.0281
_diffrn_reflns_av_sigmaI/netI 0.0365
_diffrn_reflns_limit_h_max 19
_diffrn_reflns_limit_h_min -19
_diffrn_reflns_limit_k_max 11
_diffrn_reflns_limit_k_min -10
_diffrn_reflns_limit_l_max 19
_diffrn_reflns_limit_l_min -30
_diffrn_reflns_number 10754
_diffrn_reflns_theta_full 25.00
_diffrn_reflns_theta_max 32.71
_diffrn_reflns_theta_min 5.05
_exptl_absorpt_coefficient_mu 0.294
_exptl_absorpt_correction_T_max 1.00000
_exptl_absorpt_correction_T_min 0.96513
_exptl_absorpt_correction_type multi-scan
_exptl_absorpt_process_details
;
CrysAlisPro, Oxford Diffraction Ltd.,
Version 1.171.33.55 (release 05-01-2010 CrysAlis171 .NET)
(compiled Jan 5 2010,16:28:46)
Empirical absorption correction using spherical harmonics,
implemented in SCALE3 ABSPACK scaling algorithm.
;
_exptl_crystal_colour 'pale yellow'
_exptl_crystal_density_diffrn 1.362
_exptl_crystal_density_method 'not measured'
_exptl_crystal_description prism
_exptl_crystal_F_000 872
_exptl_crystal_size_max 0.51
_exptl_crystal_size_mid 0.47
_exptl_crystal_size_min 0.38
_refine_diff_density_max 0.388
_refine_diff_density_min -0.329
_refine_diff_density_rms 0.057
_refine_ls_extinction_method none
_refine_ls_goodness_of_fit_ref 1.006
_refine_ls_hydrogen_treatment mixed
_refine_ls_matrix_type full
_refine_ls_number_parameters 144
_refine_ls_number_reflns 3407
_refine_ls_number_restraints 12
_refine_ls_restrained_S_all 1.011
_refine_ls_R_factor_all 0.0588
_refine_ls_R_factor_gt 0.0392
_refine_ls_shift/su_max 0.001
_refine_ls_shift/su_mean 0.000
_refine_ls_structure_factor_coef Fsqd
_refine_ls_weighting_details 'calc w=1/[\s^2^(Fo^2^)+(0.0678P)^2^] where P=(Fo^2^+2Fc^2^)/3'
_refine_ls_weighting_scheme calc
_refine_ls_wR_factor_gt 0.1061
_refine_ls_wR_factor_ref 0.1124
_reflns_number_gt 2488
_reflns_number_total 3407
_reflns_threshold_expression I>2\s(I)
_cod_data_source_file c0dt01291b.txt
_cod_data_source_block ligand_(HaftscN-Me)
_cod_original_cell_volume 2011.43(9)
_cod_database_code 7015157

loop_
_symmetry_equiv_pos_as_xyz
'x, y, z'
'-x+1/2, -y+1/2, z+1/2'
'x+1/2, -y+1/2, -z'
'-x, y, -z+1/2'
'-x, -y, -z'
'x-1/2, y-1/2, -z-1/2'
'-x-1/2, y-1/2, z'
'x, -y, z-1/2'

loop_
_atom_site_label
_atom_site_type_symbol
_atom_site_fract_x
_atom_site_fract_y
_atom_site_fract_z
_atom_site_U_iso_or_equiv
_atom_site_adp_type
_atom_site_occupancy
_atom_site_symmetry_multiplicity
_atom_site_calc_flag
_atom_site_refinement_flags
_atom_site_disorder_assembly
_atom_site_disorder_group
S S 0.91098(2) 0.42260(4) 0.832214(14) 0.02253(10) Uani 1 1 d . . .
O1W O 0.5000 0.5682(2) 0.7500 0.0666(7) Uani 1 2 d SD . .
H1W1 H 0.497(2) 0.643(3) 0.71882(19) 0.100 Uiso 1 1 d D . .
N1 N 0.71749(8) 0.48235(14) 0.79681(5) 0.0228(2) Uani 1 1 d . . .
H1D H 0.6734 0.5162 0.7671 0.027 Uiso 1 1 calc R . .
N2 N 0.84027(8) 0.55945(14) 0.72345(5) 0.0215(2) Uani 1 1 d . . .
H2A H 0.9045 0.5724 0.7121 0.026 Uiso 1 1 calc R . .
N3 N 0.76303(8) 0.60985(14) 0.68200(5) 0.0210(2) Uani 1 1 d . A .
C1 C 0.67792(10) 0.42211(19) 0.85884(6) 0.0273(3) Uani 1 1 d . . .
H1A H 0.6383 0.5197 0.8787 0.041 Uiso 1 1 calc R . .
H1B H 0.7348 0.3897 0.8873 0.041 Uiso 1 1 calc R . .
H1C H 0.6341 0.3164 0.8524 0.041 Uiso 1 1 calc R . .
C2 C 0.81565(9) 0.48938(16) 0.78221(5) 0.0188(2) Uani 1 1 d . . .
C3 C 0.79035(9) 0.69453(16) 0.63050(6) 0.0219(2) Uani 1 1 d . . .
C4 C 0.89758(10) 0.7456(2) 0.61398(7) 0.0347(3) Uani 1 1 d . A .
H4A H 0.9285 0.8089 0.6506 0.052 Uiso 1 1 calc R . .
H4B H 0.8975 0.8251 0.5761 0.052 Uiso 1 1 calc R . .
H4C H 0.9369 0.6364 0.6044 0.052 Uiso 1 1 calc R . .
O1 O 0.6124(4) 0.6998(8) 0.5960(2) 0.0300(8) Uani 0.706(6) 1 d PD A 1
C5 C 0.7110(7) 0.7349(13) 0.5834(4) 0.0222(10) Uani 0.706(6) 1 d PD A 1
C6 C 0.7212(6) 0.8199(11) 0.5246(3) 0.0335(9) Uani 0.706(6) 1 d PD A 1
H6A H 0.7833 0.8587 0.5054 0.040 Uiso 0.706(6) 1 calc PR A 1
C7 C 0.6260(3) 0.8382(8) 0.4987(2) 0.0320(9) Uani 0.706(6) 1 d PD A 1
H7A H 0.6107 0.8901 0.4579 0.038 Uiso 0.706(6) 1 calc PR A 1
C8 C 0.5578(4) 0.7711(7) 0.5403(2) 0.0362(10) Uani 0.706(6) 1 d PD A 1
H8A H 0.4860 0.7700 0.5345 0.043 Uiso 0.706(6) 1 calc PR A 1
O1A O 0.7199(8) 0.8206(19) 0.5288(6) 0.0300(8) Uani 0.294(6) 1 d PD A 2
C5A C 0.7091(17) 0.758(3) 0.5886(10) 0.0222(10) Uani 0.294(6) 1 d PD A 2
C6A C 0.6085(15) 0.712(3) 0.5992(8) 0.0335(9) Uani 0.294(6) 1 d PD A 2
H6AA H 0.5818 0.6666 0.6386 0.040 Uiso 0.294(6) 1 calc PR A 2
C7A C 0.5564(12) 0.741(2) 0.5479(6) 0.0320(9) Uani 0.294(6) 1 d PD A 2
H7AA H 0.4863 0.7114 0.5436 0.038 Uiso 0.294(6) 1 calc PR A 2
C8A C 0.6103(9) 0.816(2) 0.5021(7) 0.0362(10) Uani 0.294(6) 1 d PD A 2
H8AA H 0.5870 0.8587 0.4614 0.043 Uiso 0.294(6) 1 calc PR A 2

loop_
_atom_site_aniso_label
_atom_site_aniso_U_11
_atom_site_aniso_U_22
_atom_site_aniso_U_33
_atom_site_aniso_U_23
_atom_site_aniso_U_13
_atom_site_aniso_U_12
S 0.02111(16) 0.02888(18) 0.01759(16) 0.00181(12) -0.00259(11) 0.00108(11)
O1W 0.0932(15) 0.0338(9) 0.0730(14) 0.000 -0.0585(13) 0.000
N1 0.0192(5) 0.0290(5) 0.0202(5) 0.0039(4) -0.0011(4) -0.0009(4)
N2 0.0183(5) 0.0289(5) 0.0173(5) 0.0042(4) -0.0012(4) 0.0000(4)
N3 0.0214(5) 0.0245(5) 0.0172(5) 0.0001(4) -0.0030(4) 0.0027(4)
C1 0.0238(6) 0.0336(7) 0.0244(6) 0.0045(5) 0.0050(5) -0.0029(5)
C2 0.0208(5) 0.0191(5) 0.0165(5) -0.0017(4) -0.0013(4) -0.0016(4)
C3 0.0241(5) 0.0228(6) 0.0189(5) 0.0010(5) 0.0019(4) 0.0047(5)
C4 0.0268(7) 0.0425(8) 0.0349(7) 0.0166(7) 0.0060(6) 0.0053(6)
O1 0.0288(11) 0.0411(17) 0.0200(10) -0.0044(9) -0.0018(8) 0.0012(11)
C5 0.0313(7) 0.020(3) 0.0150(14) -0.0050(14) 0.0002(9) 0.0095(12)
C6 0.0433(16) 0.0366(15) 0.0205(16) 0.0080(13) 0.0066(11) 0.0185(12)
C7 0.046(2) 0.0386(19) 0.0115(9) 0.0027(10) -0.0019(12) 0.0180(17)
C8 0.0279(10) 0.051(3) 0.030(2) -0.0059(17) -0.0083(12) 0.0105(15)
O1A 0.0288(11) 0.0411(17) 0.0200(10) -0.0044(9) -0.0018(8) 0.0012(11)
C5A 0.0313(7) 0.020(3) 0.0150(14) -0.0050(14) 0.0002(9) 0.0095(12)
C6A 0.0433(16) 0.0366(15) 0.0205(16) 0.0080(13) 0.0066(11) 0.0185(12)
C7A 0.046(2) 0.0386(19) 0.0115(9) 0.0027(10) -0.0019(12) 0.0180(17)
C8A 0.0279(10) 0.051(3) 0.030(2) -0.0059(17) -0.0083(12) 0.0105(15)

loop_
_atom_type_symbol
_atom_type_description
_atom_type_scat_dispersion_real
_atom_type_scat_dispersion_imag
_atom_type_scat_source
C C 0.0033 0.0016 'International Tables Vol C Tables 4.2.6.8 and 6.1.1.4'
H H 0.0000 0.0000 'International Tables Vol C Tables 4.2.6.8 and 6.1.1.4'
N N 0.0061 0.0033 'International Tables Vol C Tables 4.2.6.8 and 6.1.1.4'
O O 0.0106 0.0060 'International Tables Vol C Tables 4.2.6.8 and 6.1.1.4'
S S 0.1246 0.1234 'International Tables Vol C Tables 4.2.6.8 and 6.1.1.4'

loop_
_geom_angle_atom_site_label_1
_geom_angle_atom_site_label_2
_geom_angle_atom_site_label_3
_geom_angle
_geom_angle_site_symmetry_1
_geom_angle_site_symmetry_3
_geom_angle_publ_flag
C2 N1 C1 124.10(11) . . ?
C2 N1 H1D 118.0 . . ?
C1 N1 H1D 118.0 . . ?
C2 N2 N3 118.98(10) . . ?
C2 N2 H2A 120.5 . . ?
N3 N2 H2A 120.5 . . ?
C3 N3 N2 116.23(10) . . ?
N1 C1 H1A 109.5 . . ?
N1 C1 H1B 109.5 . . ?
H1A C1 H1B 109.5 . . ?
N1 C1 H1C 109.5 . . ?
H1A C1 H1C 109.5 . . ?
H1B C1 H1C 109.5 . . ?
N1 C2 N2 116.73(11) . . ?
N1 C2 S 124.50(9) . . ?
N2 C2 S 118.75(9) . . ?
N3 C3 C5A 116.5(11) . . ?
N3 C3 C5 117.0(4) . . ?
C5A C3 C5 8.0(13) . . ?
N3 C3 C4 125.03(11) . . ?
C5A C3 C4 118.2(11) . . ?
C5 C3 C4 117.9(4) . . ?
C3 C4 H4A 109.5 . . ?
C3 C4 H4B 109.5 . . ?
H4A C4 H4B 109.5 . . ?
C3 C4 H4C 109.5 . . ?
H4A C4 H4C 109.5 . . ?
H4B C4 H4C 109.5 . . ?
C5 O1 C8 104.4(5) . . ?
O1 C5 C6 110.8(5) . . ?
O1 C5 C3 121.2(7) . . ?
C6 C5 C3 127.9(8) . . ?
C7 C6 C5 107.5(6) . . ?
C7 C6 H6A 126.2 . . ?
C5 C6 H6A 126.2 . . ?
C8 C7 C6 108.9(5) . . ?
C8 C7 H7A 125.6 . . ?
C6 C7 H7A 125.6 . . ?
C7 C8 O1 108.4(5) . . ?
C7 C8 H8A 125.8 . . ?
O1 C8 H8A 125.8 . . ?
C5A O1A C8A 103.1(12) . . ?
O1A C5A C6A 109.5(12) . . ?
O1A C5A C3 126.2(19) . . ?
C6A C5A C3 122.1(19) . . ?
C7A C6A C5A 109.8(15) . . ?
C7A C6A H6AA 125.1 . . ?
C5A C6A H6AA 125.1 . . ?
C6A C7A C8A 112.6(15) . . ?
C6A C7A H7AA 123.7 . . ?
C8A C7A H7AA 123.7 . . ?
C7A C8A O1A 104.8(12) . . ?
C7A C8A H8AA 127.6 . . ?
O1A C8A H8AA 127.6 . . ?

loop_
_geom_bond_atom_site_label_1
_geom_bond_atom_site_label_2
_geom_bond_distance
_geom_bond_site_symmetry_2
_geom_bond_publ_flag
S C2 1.6975(12) . ?
O1W H1W1 0.853(13) . ?
N1 C2 1.3246(15) . ?
N1 C1 1.4553(16) . ?
N1 H1D 0.8800 . ?
N2 C2 1.3614(15) . ?
N2 N3 1.3797(13) . ?
N2 H2A 0.8800 . ?
N3 C3 1.2878(15) . ?
C1 H1A 0.9800 . ?
C1 H1B 0.9800 . ?
C1 H1C 0.9800 . ?
C3 C5A 1.451(17) . ?
C3 C5 1.459(7) . ?
C3 C4 1.4971(18) . ?
C4 H4A 0.9800 . ?
C4 H4B 0.9800 . ?
C4 H4C 0.9800 . ?
O1 C5 1.346(9) . ?
O1 C8 1.457(5) . ?
C5 C6 1.377(10) . ?
C6 C7 1.367(8) . ?
C6 H6A 0.9500 . ?
C7 C8 1.337(4) . ?
C7 H7A 0.9500 . ?
C8 H8A 0.9500 . ?
O1A C5A 1.33(2) . ?
O1A C8A 1.542(14) . ?
C5A C6A 1.38(2) . ?
C6A C7A 1.282(16) . ?
C6A H6AA 0.9500 . ?
C7A C8A 1.306(11) . ?
C7A H7AA 0.9500 . ?
C8A H8AA 0.9500 . ?

loop_
_geom_hbond_atom_site_label_D
_geom_hbond_atom_site_label_H
_geom_hbond_atom_site_label_A
_geom_hbond_distance_DH
_geom_hbond_distance_HA
_geom_hbond_distance_DA
_geom_hbond_angle_DHA
_geom_hbond_site_symmetry_A
O1W H1W1 S 0.853(13) 2.582(19) 3.3379(13) 148.3(19) 6_567
N1 H1D O1W 0.88 2.34 3.0811(11) 142.5 .
N2 H2A S 0.88 2.82 3.6077(11) 150.2 4_756

loop_
_geom_torsion_atom_site_label_1
_geom_torsion_atom_site_label_2
_geom_torsion_atom_site_label_3
_geom_torsion_atom_site_label_4
_geom_torsion
_geom_torsion_site_symmetry_1
_geom_torsion_site_symmetry_2
_geom_torsion_site_symmetry_3
_geom_torsion_site_symmetry_4
_geom_torsion_publ_flag
C2 N2 N3 C3 172.10(11) . . . . ?
C1 N1 C2 N2 -176.08(11) . . . . ?
C1 N1 C2 S 2.28(18) . . . . ?
N3 N2 C2 N1 -3.10(16) . . . . ?
N3 N2 C2 S 178.44(8) . . . . ?
N2 N3 C3 C5A -176.4(11) . . . . ?
N2 N3 C3 C5 174.7(4) . . . . ?
N2 N3 C3 C4 -1.90(19) . . . . ?
C8 O1 C5 C6 -0.5(9) . . . . ?
C8 O1 C5 C3 175.7(6) . . . . ?
N3 C3 C5 O1 6.0(9) . . . . ?
C5A C3 C5 O1 -82(11) . . . . ?
C4 C3 C5 O1 -177.2(5) . . . . ?
N3 C3 C5 C6 -178.5(7) . . . . ?
C5A C3 C5 C6 93(11) . . . . ?
C4 C3 C5 C6 -1.7(10) . . . . ?
O1 C5 C6 C7 -0.5(10) . . . . ?
C3 C5 C6 C7 -176.4(7) . . . . ?
C5 C6 C7 C8 1.4(8) . . . . ?
C6 C7 C8 O1 -1.7(6) . . . . ?
C5 O1 C8 C7 1.3(6) . . . . ?
C8A O1A C5A C6A 2(2) . . . . ?
C8A O1A C5A C3 164.9(19) . . . . ?
N3 C3 C5A O1A -168.2(18) . . . . ?
C5 C3 C5A O1A -72(10) . . . . ?
C4 C3 C5A O1A 17(3) . . . . ?
N3 C3 C5A C6A -7(3) . . . . ?
C5 C3 C5A C6A 89(11) . . . . ?
C4 C3 C5A C6A 178.0(17) . . . . ?
O1A C5A C6A C7A 1(3) . . . . ?
C3 C5A C6A C7A -162.6(18) . . . . ?
C5A C6A C7A C8A -5(2) . . . . ?
C6A C7A C8A O1A 5.5(17) . . . . ?
C5A O1A C8A C7A -4.4(18) . . . . ?
